data_4126435
loop_
_publ_author_name
'Hartline, Douglas R.'
'Zeller, Matthias'
'Uyeda, Christopher'

_publ_section_title
;
 Catalytic Carbonylative Rearrangement of Norbornadiene via Dinuclear
 Carbon-Carbon Oxidative Addition.
;
_journal_name_full 'Journal of the American Chemical Society'
_journal_paper_doi 10.1021/jacs.7b08691
_journal_year 2017
_chemical_formula_sum 'C47 H60 N4 Ni2 O'
_chemical_formula_weight 814.41
_space_group_crystal_system monoclinic
_space_group_IT_number 14
_space_group_name_Hall '-P 2ybc'
_space_group_name_H-M_alt 'P 1 21/c 1'
_symmetry_space_group_name_Hall '-P 2ybc'
_symmetry_space_group_name_H-M 'P 1 21/c 1'
_atom_sites_solution_hydrogens mixed
_atom_sites_solution_primary direct
_atom_sites_solution_secondary difmap
_audit_creation_method SHELXL-2014/7
_cell_angle_alpha 90
_cell_angle_beta 91.5231(8)
_cell_angle_gamma 90
_cell_formula_units_Z 4
_cell_length_a 21.8142(5)
_cell_length_b 10.2781(2)
_cell_length_c 18.4520(4)
_cell_measurement_reflns_used 9997
_cell_measurement_temperature 100(2)
_cell_measurement_theta_max 78.9253
_cell_measurement_theta_min 3.0966
_cell_volume 4135.63(15)
_computing_cell_refinement 'SAINT V8.37A (Bruker, 2014)'
_computing_data_collection 'Apex3 v2016.9-0 (Bruker, 2016)'
_computing_data_reduction 'SAINT V8.37A (Bruker, 2014)'
_computing_structure_refinement
;  
SHELXL-2014/7 (Sheldrick, 2014), 
SHELXLE Rev714 (H\"ubschle et al., 2011)
;
_computing_structure_solution 'SHELXS-97 (Sheldrick, 2008)'
_diffrn_ambient_temperature 100(2)
_diffrn_measured_fraction_theta_full 0.989
_diffrn_measured_fraction_theta_max 0.916
_diffrn_measurement_device_type 'Bruker AXS D8 Quest CMOS diffractometer'
_diffrn_measurement_method 'omega and phi scans'
_diffrn_radiation_monochromator 'laterally graded multilayer (Goebel) mirror'
_diffrn_radiation_type CuK\a
_diffrn_radiation_wavelength 1.54178
_diffrn_reflns_av_R_equivalents 0.0221
_diffrn_reflns_av_unetI/netI 0.0250
_diffrn_reflns_Laue_measured_fraction_full 0.989
_diffrn_reflns_Laue_measured_fraction_max 0.916
_diffrn_reflns_limit_h_max 23
_diffrn_reflns_limit_h_min -26
_diffrn_reflns_limit_k_max 12
_diffrn_reflns_limit_k_min -12
_diffrn_reflns_limit_l_max 22
_diffrn_reflns_limit_l_min -22
_diffrn_reflns_number 21482
_diffrn_reflns_point_group_measured_fraction_full 0.989
_diffrn_reflns_point_group_measured_fraction_max 0.916
_diffrn_reflns_theta_full 67.679
_diffrn_reflns_theta_max 79.312
_diffrn_reflns_theta_min 4.054
_diffrn_source 'I-mu-S microsource X-ray tube'
_exptl_absorpt_coefficient_mu 1.430
_exptl_absorpt_correction_T_max 0.7543
_exptl_absorpt_correction_T_min 0.6478
_exptl_absorpt_correction_type multi-scan
_exptl_absorpt_process_details 'Apex3 v2016.9-0 (Bruker, 2016)'
_exptl_crystal_colour black
_exptl_crystal_density_diffrn 1.308
_exptl_crystal_description plate
_exptl_crystal_F_000 1736
_exptl_crystal_size_max 0.200
_exptl_crystal_size_mid 0.170
_exptl_crystal_size_min 0.060
_refine_diff_density_max 0.300
_refine_diff_density_min -0.357
_refine_diff_density_rms 0.045
_refine_ls_extinction_method none
_refine_ls_goodness_of_fit_ref 1.040
_refine_ls_hydrogen_treatment mixed
_refine_ls_matrix_type full
_refine_ls_number_parameters 594
_refine_ls_number_reflns 8203
_refine_ls_number_restraints 85
_refine_ls_restrained_S_all 1.036
_refine_ls_R_factor_all 0.0368
_refine_ls_R_factor_gt 0.0315
_refine_ls_shift/su_max 0.002
_refine_ls_shift/su_mean 0.000
_refine_ls_structure_factor_coef Fsqd
_refine_ls_weighting_details 'w=1/[\s^2^(Fo^2^)+(0.0394P)^2^+1.8289P] where P=(Fo^2^+2Fc^2^)/3'
_refine_ls_weighting_scheme calc
_refine_ls_wR_factor_gt 0.0797
_refine_ls_wR_factor_ref 0.0832
_reflns_Friedel_coverage 0.000
_reflns_number_gt 7274
_reflns_number_total 8203
_reflns_threshold_expression 'I > 2\s(I)'
_cod_data_source_file ja7b08691_si_001.cif
_cod_data_source_block 8
_cod_database_code 4126435
_shelx_shelxl_version_number 2014/7
_shelx_space_group_comment
;
The symmetry employed for this shelxl refinement is uniquely defined
by the following loop, which should always be used as a source of
symmetry information in preference to the above space-group names.
They are only intended as comments.
;
_shelx_estimated_absorpt_t_min 0.763
_shelx_estimated_absorpt_t_max 0.919

loop_
_space_group_symop_operation_xyz
'x, y, z'
'-x, y+1/2, -z+1/2'
'-x, -y, -z'
'x, -y-1/2, z-1/2'

loop_
_atom_site_label
_atom_site_type_symbol
_atom_site_fract_x
_atom_site_fract_y
_atom_site_fract_z
_atom_site_U_iso_or_equiv
_atom_site_adp_type
_atom_site_occupancy
_atom_site_site_symmetry_order
_atom_site_calc_flag
_atom_site_refinement_flags_posn
_atom_site_refinement_flags_adp
_atom_site_refinement_flags_occupancy
_atom_site_disorder_assembly
_atom_site_disorder_group
C1 C 0.02624(8) 0.77495(19) 0.14621(11) 0.0396(4) Uani 1 1 d . . . . .
H1A H -0.0053 0.8159 0.1150 0.059 Uiso 1 1 calc R U . . .
H1B H 0.0145 0.7820 0.1970 0.059 Uiso 1 1 calc R U . . .
H1C H 0.0302 0.6830 0.1331 0.059 Uiso 1 1 calc R U . . .
C2 C 0.08651(7) 0.84241(15) 0.13637(9) 0.0277(3) Uani 1 1 d . . . . .
C3 C 0.10584(7) 0.94651(15) 0.18071(8) 0.0248(3) Uani 1 1 d . . . . .
C4 C 0.07271(7) 1.00717(17) 0.23617(9) 0.0313(4) Uani 1 1 d . . . . .
H4 H 0.0321 0.9795 0.2453 0.038 Uiso 1 1 calc R U . . .
C5 C 0.09822(8) 1.10442(17) 0.27656(9) 0.0322(4) Uani 1 1 d . . . . .
H5 H 0.0755 1.1438 0.3139 0.039 Uiso 1 1 calc R U . . .
C6 C 0.15895(7) 1.14767(14) 0.26329(8) 0.0243(3) Uani 1 1 d . . . . .
C7 C 0.18846(6) 1.08973(13) 0.20373(7) 0.0185(3) Uani 1 1 d . . . . .
C8 C 0.19250(8) 1.23831(15) 0.30519(8) 0.0283(3) Uani 1 1 d . . . . .
H8 H 0.1742 1.2784 0.3457 0.034 Uiso 1 1 calc R U . . .
C9 C 0.25178(8) 1.26943(14) 0.28783(8) 0.0261(3) Uani 1 1 d . . . . .
H9 H 0.2752 1.3278 0.3173 0.031 Uiso 1 1 calc R U . . .
C10 C 0.27700(7) 1.21381(13) 0.22618(8) 0.0204(3) Uani 1 1 d . . . . .
C11 C 0.33812(7) 1.23526(13) 0.20068(8) 0.0229(3) Uani 1 1 d . . . . .
C12 C 0.38050(8) 1.32765(16) 0.23976(10) 0.0347(4) Uani 1 1 d . . . . .
H12A H 0.4211 1.3240 0.2183 0.052 Uiso 1 1 calc R U . . .
H12B H 0.3840 1.3032 0.2910 0.052 Uiso 1 1 calc R U . . .
H12C H 0.3642 1.4163 0.2355 0.052 Uiso 1 1 calc R U . . .
C13 C 0.11063(8) 0.69657(16) 0.04054(9) 0.0312(4) Uani 1 1 d . . . . .
C14 C 0.07330(9) 0.70919(18) -0.02223(10) 0.0410(4) Uani 1 1 d . . . . .
C15 C 0.05979(11) 0.5973(2) -0.06221(11) 0.0519(5) Uani 1 1 d . . . . .
H15 H 0.0347 0.6036 -0.1049 0.062 Uiso 1 1 calc R U . . .
C16 C 0.08220(12) 0.4780(2) -0.04087(12) 0.0548(6) Uani 1 1 d . . . . .
H16 H 0.0723 0.4028 -0.0687 0.066 Uiso 1 1 calc R U . . .
C17 C 0.11893(11) 0.46678(18) 0.02061(11) 0.0453(5) Uani 1 1 d . . . . .
H17 H 0.1343 0.3837 0.0346 0.054 Uiso 1 1 calc R U . . .
C18 C 0.13393(9) 0.57530(15) 0.06266(10) 0.0344(4) Uani 1 1 d . . . . .
C19 C 0.04644(10) 0.8391(2) -0.04616(12) 0.0500(5) Uani 1 1 d . . . . .
H19 H 0.0552 0.9032 -0.0064 0.060 Uiso 1 1 calc R U . . .
C20 C -0.02334(11) 0.8334(3) -0.05834(14) 0.0622(6) Uani 1 1 d . . . . .
H20A H -0.0389 0.9207 -0.0695 0.093 Uiso 1 1 calc R U . . .
H20B H -0.0424 0.8010 -0.0144 0.093 Uiso 1 1 calc R U . . .
H20C H -0.0332 0.7749 -0.0989 0.093 Uiso 1 1 calc R U . . .
C21 C 0.07698(12) 0.8892(3) -0.11398(16) 0.0749(8) Uani 1 1 d . . . . .
H21A H 0.0699 0.8274 -0.1538 0.112 Uiso 1 1 calc R U . . .
H21B H 0.1212 0.8985 -0.1043 0.112 Uiso 1 1 calc R U . . .
H21C H 0.0595 0.9739 -0.1275 0.112 Uiso 1 1 calc R U . . .
C22 C 0.17223(10) 0.55769(16) 0.13135(10) 0.0384(4) Uani 1 1 d . . . . .
H22 H 0.1853 0.6460 0.1485 0.046 Uiso 1 1 calc R U . . .
C23 C 0.13419(12) 0.4963(2) 0.19085(12) 0.0557(6) Uani 1 1 d . . . . .
H23A H 0.0984 0.5510 0.1997 0.084 Uiso 1 1 calc R U . . .
H23B H 0.1593 0.4891 0.2355 0.084 Uiso 1 1 calc R U . . .
H23C H 0.1206 0.4095 0.1754 0.084 Uiso 1 1 calc R U . . .
C24 C 0.23007(11) 0.47810(19) 0.11911(12) 0.0497(5) Uani 1 1 d . . . . .
H24A H 0.2189 0.3871 0.1100 0.075 Uiso 1 1 calc R U . . .
H24B H 0.2571 0.4833 0.1623 0.075 Uiso 1 1 calc R U . . .
H24C H 0.2514 0.5128 0.0772 0.075 Uiso 1 1 calc R U . . .
C25 C 0.41317(7) 1.17766(15) 0.11558(9) 0.0263(3) Uani 1 1 d . . . . .
C26 C 0.42616(8) 1.27167(18) 0.06326(10) 0.0372(4) Uani 1 1 d . . . . .
C27 C 0.48659(9) 1.2804(2) 0.04037(12) 0.0486(5) Uani 1 1 d . . . . .
H27 H 0.4965 1.3439 0.0051 0.058 Uiso 1 1 calc R U . . .
C28 C 0.53209(9) 1.2000(2) 0.06732(12) 0.0485(5) Uani 1 1 d . . . . .
H28 H 0.5731 1.2102 0.0522 0.058 Uiso 1 1 calc R U . . .
C29 C 0.51775(8) 1.1044(2) 0.11659(12) 0.0435(4) Uani 1 1 d . . . . .
H29 H 0.5490 1.0473 0.1340 0.052 Uiso 1 1 calc R U . . .
C30 C 0.45798(7) 1.09002(16) 0.14134(10) 0.0312(3) Uani 1 1 d . . . . .
C31 C 0.3783(5) 1.3497(8) 0.0238(5) 0.0349(14) Uani 0.59(2) 1 d D U P A 1
H31 H 0.3378 1.3248 0.0439 0.042 Uiso 0.59(2) 1 calc R U P A 1
C32 C 0.3880(3) 1.4952(6) 0.0400(7) 0.0513(16) Uani 0.59(2) 1 d D U P A 1
H32A H 0.4279 1.5226 0.0222 0.077 Uiso 0.59(2) 1 calc R U P A 1
H32B H 0.3868 1.5098 0.0924 0.077 Uiso 0.59(2) 1 calc R U P A 1
H32C H 0.3554 1.5459 0.0156 0.077 Uiso 0.59(2) 1 calc R U P A 1
C33 C 0.3739(3) 1.3266(9) -0.0583(4) 0.0482(15) Uani 0.59(2) 1 d D U P A 1
H33A H 0.3375 1.3708 -0.0786 0.072 Uiso 0.59(2) 1 calc R U P A 1
H33B H 0.3708 1.2331 -0.0680 0.072 Uiso 0.59(2) 1 calc R U P A 1
H33C H 0.4107 1.3613 -0.0809 0.072 Uiso 0.59(2) 1 calc R U P A 1
C31B C 0.3764(7) 1.3770(12) 0.0414(7) 0.0323(19) Uani 0.41(2) 1 d D U P A 2
H31B H 0.3356 1.3474 0.0586 0.039 Uiso 0.41(2) 1 calc R U P A 2
C32B C 0.3898(5) 1.5134(9) 0.0723(8) 0.044(2) Uani 0.41(2) 1 d D U P A 2
H32D H 0.4318 1.5388 0.0612 0.066 Uiso 0.41(2) 1 calc R U P A 2
H32E H 0.3851 1.5123 0.1250 0.066 Uiso 0.41(2) 1 calc R U P A 2
H32F H 0.3609 1.5761 0.0504 0.066 Uiso 0.41(2) 1 calc R U P A 2
C33B C 0.3747(5) 1.3788(16) -0.0413(6) 0.055(2) Uani 0.41(2) 1 d D U P A 2
H33D H 0.3707 1.2896 -0.0597 0.082 Uiso 0.41(2) 1 calc R U P A 2
H33E H 0.4128 1.4173 -0.0587 0.082 Uiso 0.41(2) 1 calc R U P A 2
H33F H 0.3397 1.4307 -0.0588 0.082 Uiso 0.41(2) 1 calc R U P A 2
C34 C 0.44329(8) 0.98370(17) 0.19497(10) 0.0360(4) Uani 1 1 d . . . . .
H34 H 0.3978 0.9828 0.2005 0.043 Uiso 1 1 calc R U . . .
C35 C 0.47264(9) 1.01217(18) 0.26960(11) 0.0412(4) Uani 1 1 d . . . . .
H35A H 0.5170 1.0225 0.2650 0.062 Uiso 1 1 calc R U . . .
H35B H 0.4644 0.9398 0.3025 0.062 Uiso 1 1 calc R U . . .
H35C H 0.4553 1.0924 0.2890 0.062 Uiso 1 1 calc R U . . .
C36 C 0.46214(10) 0.84918(19) 0.16757(12) 0.0480(5) Uani 1 1 d . . . . .
H36A H 0.4406 0.8309 0.1214 0.072 Uiso 1 1 calc R U . . .
H36B H 0.4513 0.7830 0.2033 0.072 Uiso 1 1 calc R U . . .
H36C H 0.5065 0.8476 0.1606 0.072 Uiso 1 1 calc R U . . .
C37 C 0.21093(7) 1.07548(14) 0.02674(8) 0.0217(3) Uani 1 1 d . . . . .
H37 H 0.1804 1.1472 0.0323 0.026 Uiso 1 1 calc R U . . .
C38 C 0.25792(8) 1.09586(15) -0.01929(8) 0.0262(3) Uani 1 1 d . . . . .
H38 H 0.2639(9) 1.1792(19) -0.0416(10) 0.031 Uiso 1 1 d . U . . .
C39 C 0.30000(8) 0.98308(17) -0.03827(8) 0.0295(3) Uani 1 1 d . . . . .
H39 H 0.3287(9) 1.0047(19) -0.0774(11) 0.035 Uiso 1 1 d . U . . .
C40 C 0.33118(7) 0.94919(16) 0.03412(8) 0.0268(3) Uani 1 1 d . . . . .
H40 H 0.3752(10) 0.9643(18) 0.0450(10) 0.032 Uiso 1 1 d . U . . .
C41 C 0.29764(8) 0.84512(15) 0.06451(8) 0.0272(3) Uani 1 1 d . . . . .
H41 H 0.3096(9) 0.7977(19) 0.1093(10) 0.033 Uiso 1 1 d . U . . .
C42 C 0.24860(8) 0.80520(15) 0.01666(9) 0.0297(3) Uani 1 1 d . . . . .
H42 H 0.2293(9) 0.720(2) 0.0194(11) 0.036 Uiso 1 1 d . U . . .
C43 C 0.26195(8) 0.86159(17) -0.05749(8) 0.0318(4) Uani 1 1 d . . . . .
H43 H 0.2235 0.8836 -0.0857 0.038 Uiso 1 1 calc R U . B 1
O1 O 0.30391(17) 0.7860(3) -0.0997(2) 0.0293(7) Uani 0.647(6) 1 d D . P C 1
C44 C 0.2760(4) 0.7051(8) -0.1556(4) 0.0343(16) Uani 0.647(6) 1 d D . P C 1
C45 C 0.2480(2) 0.7895(4) -0.21611(18) 0.0610(13) Uani 0.647(6) 1 d D . P C 1
H45A H 0.2352 0.7342 -0.2571 0.092 Uiso 0.647(6) 1 calc R U P C 1
H45B H 0.2785 0.8525 -0.2321 0.092 Uiso 0.647(6) 1 calc R U P C 1
H45C H 0.2123 0.8359 -0.1980 0.092 Uiso 0.647(6) 1 calc R U P C 1
C46 C 0.22838(17) 0.6140(3) -0.1256(2) 0.0549(12) Uani 0.647(6) 1 d D . P C 1
H46A H 0.1946 0.6650 -0.1061 0.082 Uiso 0.647(6) 1 calc R U P C 1
H46B H 0.2472 0.5610 -0.0868 0.082 Uiso 0.647(6) 1 calc R U P C 1
H46C H 0.2126 0.5571 -0.1644 0.082 Uiso 0.647(6) 1 calc R U P C 1
C47 C 0.3293(4) 0.6290(8) -0.1849(5) 0.0452(17) Uani 0.647(6) 1 d D . P C 1
H47A H 0.3143 0.5693 -0.2227 0.068 Uiso 0.647(6) 1 calc R U P C 1
H47B H 0.3491 0.5792 -0.1455 0.068 Uiso 0.647(6) 1 calc R U P C 1
H47C H 0.3590 0.6894 -0.2053 0.068 Uiso 0.647(6) 1 calc R U P C 1
O1B O 0.2890(3) 0.7459(6) -0.0913(3) 0.0308(13) Uani 0.353(6) 1 d D . P C 2
C44B C 0.2715(6) 0.7263(13) -0.1674(7) 0.029(3) Uani 0.353(6) 1 d D . P C 2
C45B C 0.2909(4) 0.8436(6) -0.2111(3) 0.0512(19) Uani 0.353(6) 1 d D . P C 2
H45D H 0.3348 0.8594 -0.2028 0.077 Uiso 0.353(6) 1 calc R U P C 2
H45E H 0.2677 0.9201 -0.1959 0.077 Uiso 0.353(6) 1 calc R U P C 2
H45F H 0.2826 0.8273 -0.2627 0.077 Uiso 0.353(6) 1 calc R U P C 2
C46B C 0.2047(3) 0.6980(8) -0.1785(4) 0.064(2) Uani 0.353(6) 1 d D . P C 2
H46D H 0.1809 0.7760 -0.1675 0.097 Uiso 0.353(6) 1 calc R U P C 2
H46E H 0.1929 0.6271 -0.1462 0.097 Uiso 0.353(6) 1 calc R U P C 2
H46F H 0.1965 0.6723 -0.2290 0.097 Uiso 0.353(6) 1 calc R U P C 2
C47B C 0.3101(7) 0.6126(14) -0.1892(9) 0.051(4) Uani 0.353(6) 1 d D . P C 2
H47D H 0.3056 0.5989 -0.2417 0.077 Uiso 0.353(6) 1 calc R U P C 2
H47E H 0.2967 0.5344 -0.1637 0.077 Uiso 0.353(6) 1 calc R U P C 2
H47F H 0.3532 0.6302 -0.1765 0.077 Uiso 0.353(6) 1 calc R U P C 2
N1 N 0.12580(6) 0.80880(12) 0.08432(7) 0.0256(3) Uani 1 1 d . . . . .
N2 N 0.16386(5) 0.99058(11) 0.16481(6) 0.0203(2) Uani 1 1 d . . . . .
N3 N 0.24462(5) 1.12878(11) 0.18359(6) 0.0177(2) Uani 1 1 d . . . . .
N4 N 0.35207(5) 1.16705(11) 0.14299(7) 0.0209(2) Uani 1 1 d . . . . .
Ni1 Ni 0.19728(2) 0.91536(2) 0.07917(2) 0.02052(7) Uani 1 1 d . . . . .
Ni2 Ni 0.28513(2) 1.07035(2) 0.09891(2) 0.01792(7) Uani 1 1 d . . . . .

loop_
_atom_site_aniso_label
_atom_site_aniso_U_11
_atom_site_aniso_U_22
_atom_site_aniso_U_33
_atom_site_aniso_U_23
_atom_site_aniso_U_13
_atom_site_aniso_U_12
C1 0.0267(9) 0.0473(10) 0.0446(10) 0.0106(8) -0.0056(7) -0.0152(8)
C2 0.0202(8) 0.0328(8) 0.0296(8) 0.0113(6) -0.0054(6) -0.0058(6)
C3 0.0164(7) 0.0320(7) 0.0258(7) 0.0097(6) -0.0010(6) -0.0026(6)
C4 0.0145(7) 0.0460(9) 0.0336(8) 0.0094(7) 0.0045(6) 0.0012(7)
C5 0.0220(8) 0.0442(9) 0.0310(8) 0.0025(7) 0.0092(7) 0.0089(7)
C6 0.0209(7) 0.0283(7) 0.0241(7) 0.0035(6) 0.0045(6) 0.0077(6)
C7 0.0161(7) 0.0214(6) 0.0181(6) 0.0040(5) 0.0012(5) 0.0031(5)
C8 0.0311(9) 0.0304(7) 0.0238(7) -0.0035(6) 0.0055(6) 0.0087(7)
C9 0.0312(8) 0.0230(7) 0.0239(7) -0.0039(6) -0.0015(6) 0.0022(6)
C10 0.0215(7) 0.0186(6) 0.0209(7) 0.0014(5) -0.0015(6) 0.0009(5)
C11 0.0211(7) 0.0195(6) 0.0279(7) 0.0021(5) -0.0019(6) -0.0008(5)
C12 0.0260(8) 0.0295(8) 0.0484(10) -0.0079(7) -0.0030(7) -0.0055(7)
C13 0.0344(9) 0.0301(8) 0.0287(8) 0.0032(6) -0.0084(7) -0.0111(7)
C14 0.0453(11) 0.0406(9) 0.0361(9) 0.0073(7) -0.0162(8) -0.0140(8)
C15 0.0668(15) 0.0522(12) 0.0354(10) 0.0012(8) -0.0220(10) -0.0219(10)
C16 0.0802(16) 0.0406(10) 0.0427(11) -0.0072(8) -0.0129(11) -0.0235(11)
C17 0.0658(14) 0.0281(8) 0.0417(10) -0.0009(7) -0.0067(9) -0.0113(9)
C18 0.0421(10) 0.0263(8) 0.0345(9) 0.0014(6) -0.0068(7) -0.0090(7)
C19 0.0538(13) 0.0469(11) 0.0477(11) 0.0138(9) -0.0265(10) -0.0101(9)
C20 0.0561(14) 0.0666(14) 0.0630(15) 0.0227(12) -0.0172(11) -0.0044(12)
C21 0.0535(15) 0.0794(17) 0.091(2) 0.0509(16) -0.0123(13) -0.0068(13)
C22 0.0535(12) 0.0237(7) 0.0374(9) 0.0033(7) -0.0111(8) 0.0020(7)
C23 0.0695(15) 0.0575(13) 0.0398(11) 0.0136(9) -0.0020(10) 0.0112(11)
C24 0.0599(14) 0.0381(10) 0.0507(12) 0.0083(8) -0.0084(10) 0.0112(9)
C25 0.0157(7) 0.0298(7) 0.0335(8) 0.0002(6) 0.0034(6) -0.0040(6)
C26 0.0236(9) 0.0443(10) 0.0441(10) 0.0093(8) 0.0066(7) -0.0077(7)
C27 0.0300(10) 0.0628(13) 0.0537(12) 0.0114(10) 0.0154(9) -0.0129(9)
C28 0.0218(9) 0.0661(13) 0.0585(12) -0.0054(10) 0.0161(8) -0.0071(9)
C29 0.0190(8) 0.0515(11) 0.0601(12) -0.0068(9) 0.0032(8) 0.0041(8)
C30 0.0188(8) 0.0344(8) 0.0405(9) -0.0028(7) 0.0005(7) 0.0010(6)
C31 0.032(2) 0.032(3) 0.041(4) 0.010(2) 0.016(3) -0.005(2)
C32 0.047(2) 0.041(2) 0.066(4) 0.011(3) 0.005(3) -0.0105(18)
C33 0.050(2) 0.055(4) 0.040(3) 0.021(3) 0.009(2) -0.004(3)
C31B 0.033(3) 0.030(4) 0.034(4) 0.013(3) 0.010(3) 0.004(3)
C32B 0.046(3) 0.029(3) 0.057(5) 0.013(3) 0.013(4) -0.001(2)
C33B 0.056(4) 0.061(6) 0.047(4) 0.025(4) 0.005(3) -0.009(4)
C34 0.0242(8) 0.0344(8) 0.0490(10) 0.0054(7) -0.0051(7) 0.0060(7)
C35 0.0361(10) 0.0391(9) 0.0482(11) 0.0004(8) -0.0031(8) 0.0087(8)
C36 0.0461(12) 0.0370(10) 0.0596(13) -0.0030(9) -0.0209(10) 0.0104(8)
C37 0.0205(7) 0.0245(7) 0.0198(7) 0.0014(5) -0.0018(5) 0.0026(6)
C38 0.0285(8) 0.0320(8) 0.0180(7) 0.0054(6) 0.0006(6) 0.0025(6)
C39 0.0268(8) 0.0422(9) 0.0196(7) 0.0001(6) 0.0047(6) 0.0061(7)
C40 0.0217(8) 0.0360(8) 0.0229(7) -0.0054(6) 0.0016(6) 0.0070(6)
C41 0.0308(8) 0.0272(7) 0.0235(8) -0.0044(6) -0.0008(6) 0.0116(6)
C42 0.0353(9) 0.0259(7) 0.0278(8) -0.0053(6) -0.0021(7) 0.0047(7)
C43 0.0326(9) 0.0399(9) 0.0226(8) -0.0092(6) -0.0026(6) 0.0119(7)
O1 0.0329(16) 0.0310(17) 0.0242(12) -0.0103(12) 0.0021(10) 0.0016(11)
C44 0.042(3) 0.038(3) 0.022(3) -0.007(2) -0.0023(18) 0.003(2)
C45 0.081(3) 0.075(3) 0.0267(17) -0.0130(17) -0.0109(17) 0.021(3)
C46 0.054(2) 0.054(2) 0.057(2) -0.0330(17) 0.0134(17) -0.0199(16)
C47 0.064(4) 0.040(2) 0.033(3) -0.0139(16) 0.014(3) 0.009(2)
O1B 0.041(4) 0.027(3) 0.024(2) -0.007(2) -0.006(2) 0.008(2)
C44B 0.044(5) 0.027(4) 0.015(4) -0.004(3) -0.004(3) 0.000(3)
C45B 0.091(6) 0.035(3) 0.027(3) 0.003(2) -0.001(3) -0.002(3)
C46B 0.049(4) 0.079(5) 0.065(5) -0.035(4) -0.001(3) -0.018(3)
C47B 0.073(9) 0.049(5) 0.031(4) -0.004(4) -0.010(5) 0.010(5)
N1 0.0252(7) 0.0243(6) 0.0268(6) 0.0049(5) -0.0085(5) -0.0057(5)
N2 0.0156(6) 0.0244(6) 0.0208(6) 0.0045(5) 0.0015(5) -0.0024(5)
N3 0.0166(6) 0.0180(5) 0.0184(6) 0.0023(4) 0.0007(4) 0.0009(4)
N4 0.0157(6) 0.0219(5) 0.0252(6) 0.0048(5) 0.0017(5) 0.0003(5)
Ni1 0.02040(14) 0.02088(12) 0.02022(13) 0.00035(9) -0.00045(10) -0.00274(9)
Ni2 0.01508(13) 0.02178(12) 0.01702(13) 0.00063(9) 0.00251(9) -0.00016(9)

loop_
_atom_type_symbol
_atom_type_description
_atom_type_scat_dispersion_real
_atom_type_scat_dispersion_imag
_atom_type_scat_source
C C 0.0181 0.0091 'International Tables Vol C Tables 4.2.6.8 and 6.1.1.4'
H H 0.0000 0.0000 'International Tables Vol C Tables 4.2.6.8 and 6.1.1.4'
N N 0.0311 0.0180 'International Tables Vol C Tables 4.2.6.8 and 6.1.1.4'
O O 0.0492 0.0322 'International Tables Vol C Tables 4.2.6.8 and 6.1.1.4'
Ni Ni -3.0029 0.5091 'International Tables Vol C Tables 4.2.6.8 and 6.1.1.4'

loop_
_geom_angle_atom_site_label_1
_geom_angle_atom_site_label_2
_geom_angle_atom_site_label_3
_geom_angle
C2 C1 H1A 109.5
C2 C1 H1B 109.5
H1A C1 H1B 109.5
C2 C1 H1C 109.5
H1A C1 H1C 109.5
H1B C1 H1C 109.5
N1 C2 C3 115.03(13)
N1 C2 C1 122.87(15)
C3 C2 C1 122.11(15)
N2 C3 C2 112.84(13)
N2 C3 C4 119.84(14)
C2 C3 C4 127.32(14)
C5 C4 C3 120.82(14)
C5 C4 H4 119.6
C3 C4 H4 119.6
C4 C5 C6 120.33(14)
C4 C5 H5 119.8
C6 C5 H5 119.8
C8 C6 C7 117.67(14)
C8 C6 C5 125.86(14)
C7 C6 C5 116.42(14)
N2 C7 N3 115.38(12)
N2 C7 C6 123.15(13)
N3 C7 C6 121.44(13)
C9 C8 C6 120.30(13)
C9 C8 H8 119.8
C6 C8 H8 119.8
C8 C9 C10 119.06(14)
C8 C9 H9 120.5
C10 C9 H9 120.5
N3 C10 C9 121.54(13)
N3 C10 C11 112.33(12)
C9 C10 C11 126.12(14)
N4 C11 C10 114.69(13)
N4 C11 C12 125.03(14)
C10 C11 C12 120.28(13)
C11 C12 H12A 109.5
C11 C12 H12B 109.5
H12A C12 H12B 109.5
C11 C12 H12C 109.5
H12A C12 H12C 109.5
H12B C12 H12C 109.5
C18 C13 C14 121.32(16)
C18 C13 N1 118.16(14)
C14 C13 N1 120.51(15)
C15 C14 C13 118.05(18)
C15 C14 C19 119.81(17)
C13 C14 C19 122.12(17)
C16 C15 C14 121.08(18)
C16 C15 H15 119.5
C14 C15 H15 119.5
C15 C16 C17 120.39(18)
C15 C16 H16 119.8
C17 C16 H16 119.8
C16 C17 C18 121.00(18)
C16 C17 H17 119.5
C18 C17 H17 119.5
C17 C18 C13 118.14(17)
C17 C18 C22 119.21(16)
C13 C18 C22 122.60(15)
C14 C19 C21 111.2(2)
C14 C19 C20 112.48(17)
C21 C19 C20 110.28(18)
C14 C19 H19 107.5
C21 C19 H19 107.5
C20 C19 H19 107.5
C19 C20 H20A 109.5
C19 C20 H20B 109.5
H20A C20 H20B 109.5
C19 C20 H20C 109.5
H20A C20 H20C 109.5
H20B C20 H20C 109.5
C19 C21 H21A 109.5
C19 C21 H21B 109.5
H21A C21 H21B 109.5
C19 C21 H21C 109.5
H21A C21 H21C 109.5
H21B C21 H21C 109.5
C18 C22 C24 112.41(16)
C18 C22 C23 110.69(17)
C24 C22 C23 110.59(16)
C18 C22 H22 107.6
C24 C22 H22 107.6
C23 C22 H22 107.6
C22 C23 H23A 109.5
C22 C23 H23B 109.5
H23A C23 H23B 109.5
C22 C23 H23C 109.5
H23A C23 H23C 109.5
H23B C23 H23C 109.5
C22 C24 H24A 109.5
C22 C24 H24B 109.5
H24A C24 H24B 109.5
C22 C24 H24C 109.5
H24A C24 H24C 109.5
H24B C24 H24C 109.5
C26 C25 C30 121.66(15)
C26 C25 N4 119.99(14)
C30 C25 N4 118.33(14)
C27 C26 C25 117.54(17)
C27 C26 C31 118.2(4)
C25 C26 C31 123.8(4)
C27 C26 C31B 121.8(5)
C25 C26 C31B 120.0(5)
C28 C27 C26 121.99(18)
C28 C27 H27 119.0
C26 C27 H27 119.0
C27 C28 C29 119.49(17)
C27 C28 H28 120.3
C29 C28 H28 120.3
C28 C29 C30 121.28(18)
C28 C29 H29 119.4
C30 C29 H29 119.4
C29 C30 C25 117.89(16)
C29 C30 C34 120.28(16)
C25 C30 C34 121.82(14)
C26 C31 C33 115.0(6)
C26 C31 C32 109.7(6)
C33 C31 C32 110.3(5)
C26 C31 H31 107.2
C33 C31 H31 107.2
C32 C31 H31 107.2
C31 C32 H32A 109.5
C31 C32 H32B 109.5
H32A C32 H32B 109.5
C31 C32 H32C 109.5
H32A C32 H32C 109.5
H32B C32 H32C 109.5
C31 C33 H33A 109.5
C31 C33 H33B 109.5
H33A C33 H33B 109.5
C31 C33 H33C 109.5
H33A C33 H33C 109.5
H33B C33 H33C 109.5
C33B C31B C32B 111.0(8)
C33B C31B C26 105.2(7)
C32B C31B C26 114.1(9)
C33B C31B H31B 108.8
C32B C31B H31B 108.8
C26 C31B H31B 108.8
C31B C32B H32D 109.5
C31B C32B H32E 109.5
H32D C32B H32E 109.5
C31B C32B H32F 109.5
H32D C32B H32F 109.5
H32E C32B H32F 109.5
C31B C33B H33D 109.5
C31B C33B H33E 109.5
H33D C33B H33E 109.5
C31B C33B H33F 109.5
H33D C33B H33F 109.5
H33E C33B H33F 109.5
C30 C34 C35 111.04(15)
C30 C34 C36 111.85(16)
C35 C34 C36 111.08(15)
C30 C34 H34 107.5
C35 C34 H34 107.5
C36 C34 H34 107.5
C34 C35 H35A 109.5
C34 C35 H35B 109.5
H35A C35 H35B 109.5
C34 C35 H35C 109.5
H35A C35 H35C 109.5
H35B C35 H35C 109.5
C34 C36 H36A 109.5
C34 C36 H36B 109.5
H36A C36 H36B 109.5
C34 C36 H36C 109.5
H36A C36 H36C 109.5
H36B C36 H36C 109.5
C38 C37 Ni1 124.71(11)
C38 C37 Ni2 79.44(10)
Ni1 C37 Ni2 77.57(5)
C38 C37 H37 117.6
Ni1 C37 H37 117.6
Ni2 C37 H37 117.6
C37 C38 C39 119.53(14)
C37 C38 Ni2 64.15(8)
C39 C38 Ni2 89.38(9)
C37 C38 H38 121.1(11)
C39 C38 H38 119.3(11)
Ni2 C38 H38 118.8(11)
C40 C39 C38 103.29(12)
C40 C39 C43 104.04(13)
C38 C39 C43 110.25(13)
C40 C39 H39 114.5(12)
C38 C39 H39 113.0(11)
C43 C39 H39 111.2(11)
C41 C40 C39 107.22(14)
C41 C40 Ni2 87.76(9)
C39 C40 Ni2 99.27(10)
C41 C40 H40 123.1(11)
C39 C40 H40 123.5(11)
Ni2 C40 H40 106.2(11)
C40 C41 C42 110.94(14)
C40 C41 Ni1 107.96(10)
C42 C41 Ni1 57.99(8)
C40 C41 Ni2 56.31(8)
C42 C41 Ni2 110.44(10)
Ni1 C41 Ni2 63.86(4)
C40 C41 H41 125.0(11)
C42 C41 H41 123.5(11)
Ni1 C41 H41 106.5(11)
Ni2 C41 H41 106.4(11)
C41 C42 C43 106.76(15)
C41 C42 Ni1 84.36(9)
C43 C42 Ni1 115.47(11)
C41 C42 H42 122.9(12)
C43 C42 H42 118.9(12)
Ni1 C42 H42 103.4(12)
O1 C43 C42 114.78(19)
O1B C43 C42 99.3(3)
O1 C43 C39 102.43(18)
O1B C43 C39 122.3(3)
C42 C43 C39 102.55(13)
O1 C43 H43 112.1
C42 C43 H43 112.1
C39 C43 H43 112.1
C43 O1 C44 115.7(4)
O1 C44 C47 103.8(6)
O1 C44 C46 111.9(5)
C47 C44 C46 110.6(6)
O1 C44 C45 110.3(6)
C47 C44 C45 109.2(6)
C46 C44 C45 110.7(6)
C44 C45 H45A 109.5
C44 C45 H45B 109.5
H45A C45 H45B 109.5
C44 C45 H45C 109.5
H45A C45 H45C 109.5
H45B C45 H45C 109.5
C44 C46 H46A 109.5
C44 C46 H46B 109.5
H46A C46 H46B 109.5
C44 C46 H46C 109.5
H46A C46 H46C 109.5
H46B C46 H46C 109.5
C44 C47 H47A 109.5
C44 C47 H47B 109.5
H47A C47 H47B 109.5
C44 C47 H47C 109.5
H47A C47 H47C 109.5
H47B C47 H47C 109.5
C44B O1B C43 115.0(7)
O1B C44B C46B 112.7(10)
O1B C44B C47B 103.4(10)
C46B C44B C47B 111.3(10)
O1B C44B C45B 109.4(9)
C46B C44B C45B 111.5(9)
C47B C44B C45B 108.1(11)
C44B C45B H45D 109.5
C44B C45B H45E 109.5
H45D C45B H45E 109.5
C44B C45B H45F 109.5
H45D C45B H45F 109.5
H45E C45B H45F 109.5
C44B C46B H46D 109.5
C44B C46B H46E 109.5
H46D C46B H46E 109.5
C44B C46B H46F 109.5
H46D C46B H46F 109.5
H46E C46B H46F 109.5
C44B C47B H47D 109.5
C44B C47B H47E 109.5
H47D C47B H47E 109.5
C44B C47B H47F 109.5
H47D C47B H47F 109.5
H47E C47B H47F 109.5
C2 N1 C13 117.59(13)
C2 N1 Ni1 115.06(10)
C13 N1 Ni1 127.33(11)
C7 N2 C3 119.18(12)
C7 N2 Ni1 125.99(9)
C3 N2 Ni1 114.34(10)
C7 N3 C10 119.52(12)
C7 N3 Ni2 125.01(10)
C10 N3 Ni2 115.45(9)
C11 N4 C25 118.61(12)
C11 N4 Ni2 115.25(10)
C25 N4 Ni2 125.98(10)
N1 Ni1 N2 82.05(5)
N1 Ni1 C37 130.46(6)
N2 Ni1 C37 97.80(6)
N1 Ni1 C42 100.13(7)
N2 Ni1 C42 160.19(6)
C37 Ni1 C42 95.63(7)
N1 Ni1 C41 126.84(6)
N2 Ni1 C41 126.81(5)
C37 Ni1 C41 92.75(6)
C42 Ni1 C41 37.65(6)
N1 Ni1 Ni2 167.81(4)
N2 Ni1 Ni2 85.99(4)
C37 Ni1 Ni2 53.58(5)
C42 Ni1 Ni2 90.35(5)
C41 Ni1 Ni2 59.81(4)
N3 Ni2 N4 81.64(5)
N3 Ni2 C40 158.17(6)
N4 Ni2 C40 100.67(6)
N3 Ni2 C37 98.47(5)
N4 Ni2 C37 145.99(5)
C40 Ni2 C37 91.59(6)
N3 Ni2 C38 129.56(5)
N4 Ni2 C38 121.58(6)
C40 Ni2 C38 67.73(6)
C37 Ni2 C38 36.41(6)
N3 Ni2 C41 124.97(5)
N4 Ni2 C41 120.98(5)
C40 Ni2 C41 35.93(6)
C37 Ni2 C41 86.98(6)
C38 Ni2 C41 83.47(6)
N3 Ni2 Ni1 87.16(4)
N4 Ni2 Ni1 162.66(4)
C40 Ni2 Ni1 84.97(5)
C37 Ni2 Ni1 48.85(4)
C38 Ni2 Ni1 75.75(4)
C41 Ni2 Ni1 56.33(4)

loop_
_geom_bond_atom_site_label_1
_geom_bond_atom_site_label_2
_geom_bond_distance
C1 C2 1.502(2)
C1 H1A 0.9800
C1 H1B 0.9800
C1 H1C 0.9800
C2 N1 1.349(2)
C2 C3 1.405(2)
C3 N2 1.3831(19)
C3 C4 1.413(2)
C4 C5 1.357(3)
C4 H4 0.9500
C5 C6 1.425(2)
C5 H5 0.9500
C6 C8 1.404(2)
C6 C7 1.4194(19)
C7 N2 1.3496(19)
C7 N3 1.3507(18)
C8 C9 1.378(2)
C8 H8 0.9500
C9 C10 1.399(2)
C9 H9 0.9500
C10 N3 1.3603(18)
C10 C11 1.443(2)
C11 N4 1.3170(19)
C11 C12 1.497(2)
C12 H12A 0.9800
C12 H12B 0.9800
C12 H12C 0.9800
C13 C18 1.403(2)
C13 C14 1.404(2)
C13 N1 1.442(2)
C14 C15 1.393(3)
C14 C19 1.519(3)
C15 C16 1.374(3)
C15 H15 0.9500
C16 C17 1.376(3)
C16 H16 0.9500
C17 C18 1.393(2)
C17 H17 0.9500
C18 C22 1.510(3)
C19 C21 1.523(3)
C19 C20 1.534(3)
C19 H19 1.0000
C20 H20A 0.9800
C20 H20B 0.9800
C20 H20C 0.9800
C21 H21A 0.9800
C21 H21B 0.9800
C21 H21C 0.9800
C22 C24 1.526(3)
C22 C23 1.530(3)
C22 H22 1.0000
C23 H23A 0.9800
C23 H23B 0.9800
C23 H23C 0.9800
C24 H24A 0.9800
C24 H24B 0.9800
C24 H24C 0.9800
C25 C26 1.400(2)
C25 C30 1.403(2)
C25 N4 1.4423(19)
C26 C27 1.398(2)
C26 C31 1.491(10)
C26 C31B 1.577(14)
C27 C28 1.374(3)
C27 H27 0.9500
C28 C29 1.380(3)
C28 H28 0.9500
C29 C30 1.401(2)
C29 H29 0.9500
C30 C34 1.514(2)
C31 C33 1.534(7)
C31 C32 1.538(7)
C31 H31 1.0000
C32 H32A 0.9800
C32 H32B 0.9800
C32 H32C 0.9800
C33 H33A 0.9800
C33 H33B 0.9800
C33 H33C 0.9800
C31B C33B 1.527(10)
C31B C32B 1.538(10)
C31B H31B 1.0000
C32B H32D 0.9800
C32B H32E 0.9800
C32B H32F 0.9800
C33B H33D 0.9800
C33B H33E 0.9800
C33B H33F 0.9800
C34 C35 1.531(3)
C34 C36 1.532(3)
C34 H34 1.0000
C35 H35A 0.9800
C35 H35B 0.9800
C35 H35C 0.9800
C36 H36A 0.9800
C36 H36B 0.9800
C36 H36C 0.9800
C37 C38 1.365(2)
C37 Ni1 1.9360(14)
C37 Ni2 2.0692(15)
C37 H37 1.0000
C38 C39 1.525(2)
C38 Ni2 2.2602(15)
C38 H38 0.96(2)
C39 C40 1.523(2)
C39 C43 1.536(2)
C39 H39 0.99(2)
C40 C41 1.420(2)
C40 Ni2 2.0132(15)
C40 H40 0.99(2)
C41 C42 1.429(2)
C41 Ni1 2.3278(16)
C41 Ni2 2.4177(15)
C41 H41 0.99(2)
C42 C43 1.521(2)
C42 Ni1 1.9834(16)
C42 H42 0.97(2)
C43 O1 1.444(4)
C43 O1B 1.473(7)
C43 H43 1.0000
O1 C44 1.447(8)
C44 C47 1.512(8)
C44 C46 1.514(8)
C44 C45 1.528(8)
C45 H45A 0.9800
C45 H45B 0.9800
C45 H45C 0.9800
C46 H46A 0.9800
C46 H46B 0.9800
C46 H46C 0.9800
C47 H47A 0.9800
C47 H47B 0.9800
C47 H47C 0.9800
O1B C44B 1.459(12)
C44B C46B 1.496(13)
C44B C47B 1.501(13)
C44B C45B 1.516(13)
C45B H45D 0.9800
C45B H45E 0.9800
C45B H45F 0.9800
C46B H46D 0.9800
C46B H46E 0.9800
C46B H46F 0.9800
C47B H47D 0.9800
C47B H47E 0.9800
C47B H47F 0.9800
N1 Ni1 1.9099(13)
N2 Ni1 1.9203(12)
N3 Ni2 1.9121(11)
N4 Ni2 1.9285(12)
Ni1 Ni2 2.5110(3)

loop_
_geom_torsion_atom_site_label_1
_geom_torsion_atom_site_label_2
_geom_torsion_atom_site_label_3
_geom_torsion_atom_site_label_4
_geom_torsion
N1 C2 C3 N2 -3.40(19)
C1 C2 C3 N2 177.10(14)
N1 C2 C3 C4 175.83(15)
C1 C2 C3 C4 -3.7(3)
N2 C3 C4 C5 -3.2(2)
C2 C3 C4 C5 177.66(16)
C3 C4 C5 C6 0.4(2)
C4 C5 C6 C8 -173.73(15)
C4 C5 C6 C7 3.9(2)
C8 C6 C7 N2 171.91(13)
C5 C6 C7 N2 -5.9(2)
C8 C6 C7 N3 -6.1(2)
C5 C6 C7 N3 176.06(13)
C7 C6 C8 C9 0.5(2)
C5 C6 C8 C9 178.13(15)
C6 C8 C9 C10 2.8(2)
C8 C9 C10 N3 -0.8(2)
C8 C9 C10 C11 -179.61(14)
N3 C10 C11 N4 -1.86(18)
C9 C10 C11 N4 177.07(14)
N3 C10 C11 C12 178.96(13)
C9 C10 C11 C12 -2.1(2)
C18 C13 C14 C15 0.1(3)
N1 C13 C14 C15 -179.57(18)
C18 C13 C14 C19 178.58(19)
N1 C13 C14 C19 -1.1(3)
C13 C14 C15 C16 0.1(3)
C19 C14 C15 C16 -178.4(2)
C14 C15 C16 C17 -0.3(4)
C15 C16 C17 C18 0.3(4)
C16 C17 C18 C13 -0.1(3)
C16 C17 C18 C22 177.5(2)
C14 C13 C18 C17 -0.1(3)
N1 C13 C18 C17 179.57(17)
C14 C13 C18 C22 -177.65(18)
N1 C13 C18 C22 2.0(3)
C15 C14 C19 C21 -72.4(3)
C13 C14 C19 C21 109.2(2)
C15 C14 C19 C20 51.9(3)
C13 C14 C19 C20 -126.5(2)
C17 C18 C22 C24 50.3(2)
C13 C18 C22 C24 -132.15(19)
C17 C18 C22 C23 -73.9(2)
C13 C18 C22 C23 103.6(2)
C30 C25 C26 C27 -3.6(3)
N4 C25 C26 C27 177.95(17)
C30 C25 C26 C31 167.8(5)
N4 C25 C26 C31 -10.6(5)
C30 C25 C26 C31B -174.0(6)
N4 C25 C26 C31B 7.6(6)
C25 C26 C27 C28 0.4(3)
C31 C26 C27 C28 -171.6(5)
C31B C26 C27 C28 170.6(6)
C26 C27 C28 C29 2.3(3)
C27 C28 C29 C30 -1.9(3)
C28 C29 C30 C25 -1.2(3)
C28 C29 C30 C34 179.53(18)
C26 C25 C30 C29 4.1(3)
N4 C25 C30 C29 -177.49(15)
C26 C25 C30 C34 -176.73(16)
N4 C25 C30 C34 1.7(2)
C27 C26 C31 C33 55.3(7)
C25 C26 C31 C33 -116.1(6)
C27 C26 C31 C32 -69.6(5)
C25 C26 C31 C32 119.0(5)
C27 C26 C31B C33B 57.3(9)
C25 C26 C31B C33B -132.7(7)
C27 C26 C31B C32B -64.6(8)
C25 C26 C31B C32B 105.3(8)
C29 C30 C34 C35 69.8(2)
C25 C30 C34 C35 -109.42(18)
C29 C30 C34 C36 -54.9(2)
C25 C30 C34 C36 125.87(18)
Ni1 C37 C38 C39 6.5(2)
Ni2 C37 C38 C39 73.25(14)
Ni1 C37 C38 Ni2 -66.70(10)
C37 C38 C39 C40 -64.18(19)
Ni2 C38 C39 C40 -4.66(12)
C37 C38 C39 C43 46.49(19)
Ni2 C38 C39 C43 106.01(11)
C38 C39 C40 C41 95.82(15)
C43 C39 C40 C41 -19.38(16)
C38 C39 C40 Ni2 5.30(14)
C43 C39 C40 Ni2 -109.90(11)
C39 C40 C41 C42 2.20(17)
Ni2 C40 C41 C42 101.21(12)
C39 C40 C41 Ni1 -59.60(13)
Ni2 C40 C41 Ni1 39.41(9)
C39 C40 C41 Ni2 -99.01(12)
C40 C41 C42 C43 16.29(17)
Ni1 C41 C42 C43 114.93(12)
Ni2 C41 C42 C43 76.87(13)
C40 C41 C42 Ni1 -98.64(12)
Ni2 C41 C42 Ni1 -38.05(9)
C41 C42 C43 O1 82.8(2)
Ni1 C42 C43 O1 174.54(18)
C41 C42 C43 O1B 98.9(3)
Ni1 C42 C43 O1B -169.4(3)
C41 C42 C43 C39 -27.38(16)
Ni1 C42 C43 C39 64.33(15)
C40 C39 C43 O1 -91.4(2)
C38 C39 C43 O1 158.45(19)
C40 C39 C43 O1B -81.8(3)
C38 C39 C43 O1B 168.0(3)
C40 C39 C43 C42 27.88(15)
C38 C39 C43 C42 -82.29(15)
C42 C43 O1 C44 100.9(4)
C39 C43 O1 C44 -148.8(4)
C43 O1 C44 C47 -174.5(5)
C43 O1 C44 C46 -55.2(7)
C43 O1 C44 C45 68.6(6)
C42 C43 O1B C44B 140.8(7)
C39 C43 O1B C44B -107.8(7)
C43 O1B C44B C46B -65.4(11)
C43 O1B C44B C47B 174.3(8)
C43 O1B C44B C45B 59.2(11)
C3 C2 N1 C13 175.53(13)
C1 C2 N1 C13 -5.0(2)
C3 C2 N1 Ni1 -2.91(17)
C1 C2 N1 Ni1 176.58(12)
C18 C13 N1 C2 -92.49(19)
C14 C13 N1 C2 87.2(2)
C18 C13 N1 Ni1 85.74(18)
C14 C13 N1 Ni1 -94.56(19)
N3 C7 N2 C3 -178.50(12)
C6 C7 N2 C3 3.4(2)
N3 C7 N2 Ni1 -7.00(17)
C6 C7 N2 Ni1 174.86(10)
C2 C3 N2 C7 -179.42(12)
C4 C3 N2 C7 1.3(2)
C2 C3 N2 Ni1 8.13(16)
C4 C3 N2 Ni1 -171.17(11)
N2 C7 N3 C10 -169.97(12)
C6 C7 N3 C10 8.20(19)
N2 C7 N3 Ni2 8.40(17)
C6 C7 N3 Ni2 -173.43(10)
C9 C10 N3 C7 -4.7(2)
C11 C10 N3 C7 174.27(12)
C9 C10 N3 Ni2 176.76(11)
C11 C10 N3 Ni2 -4.25(15)
C10 C11 N4 C25 -177.21(12)
C12 C11 N4 C25 1.9(2)
C10 C11 N4 Ni2 7.07(16)
C12 C11 N4 Ni2 -173.80(12)
C26 C25 N4 C11 -90.45(19)
C30 C25 N4 C11 91.08(18)
C26 C25 N4 Ni2 84.76(17)
C30 C25 N4 Ni2 -93.71(16)
